data_7210703
loop_
_publ_author_name
'He, Xiang'
'Lu, Xiao-Peng'
'Ju, Zhan-Feng'
'Li, Chun-Ju'
'Zhang, Qi-Kai'
'Li, Ming-Xing'

_publ_section_title
;
 Syntheses, structures, and photoluminescent properties of ten
 metal--organic frameworks constructed by a flexible tetracarboxylate
 ligand
;
_journal_issue 14
_journal_name_full CrystEngComm
_journal_page_first 2731
_journal_paper_doi 10.1039/c3ce26864k
_journal_volume 15
_journal_year 2013
_chemical_formula_moiety 'C22 H19 N2 O5 Zn, 2(O)'
_chemical_formula_sum 'C44 H38 N4 O14 Zn2'
_chemical_formula_weight 977.52
_chemical_name_systematic
;
?
;
_space_group_IT_number 14
_symmetry_cell_setting monoclinic
_symmetry_space_group_name_Hall '-P 2yn'
_symmetry_space_group_name_H-M 'P 1 21/n 1'
_atom_sites_solution_hydrogens geom
_atom_sites_solution_primary direct
_atom_sites_solution_secondary difmap
_audit_creation_method SHELXL-97
_cell_angle_alpha 90.00
_cell_angle_beta 99.4310(10)
_cell_angle_gamma 90.00
_cell_formula_units_Z 2
_cell_length_a 7.9598(6)
_cell_length_b 15.1435(12)
_cell_length_c 17.0375(14)
_cell_measurement_temperature 296(2)
_cell_volume 2025.9(3)
_computing_structure_refinement 'SHELXL-97 (Sheldrick, 1997)'
_computing_structure_solution 'SHELXS-97 (Sheldrick, 1990)'
_diffrn_ambient_temperature 296(2)
_diffrn_measured_fraction_theta_full 0.993
_diffrn_measured_fraction_theta_max 0.993
_diffrn_radiation_monochromator graphite
_diffrn_radiation_source 'fine-focus sealed tube'
_diffrn_radiation_type MoK\a
_diffrn_radiation_wavelength 0.71073
_diffrn_reflns_av_R_equivalents 0.0299
_diffrn_reflns_av_sigmaI/netI 0.0391
_diffrn_reflns_limit_h_max 10
_diffrn_reflns_limit_h_min -6
_diffrn_reflns_limit_k_max 18
_diffrn_reflns_limit_k_min -19
_diffrn_reflns_limit_l_max 22
_diffrn_reflns_limit_l_min -22
_diffrn_reflns_number 12626
_diffrn_reflns_theta_full 27.63
_diffrn_reflns_theta_max 27.63
_diffrn_reflns_theta_min 1.81
_exptl_absorpt_coefficient_mu 1.262
_exptl_absorpt_correction_T_max 0.7522
_exptl_absorpt_correction_T_min 0.5834
_exptl_absorpt_correction_type multi-scan
_exptl_absorpt_process_details 'SADABS (Sheldrick,1996)'
_exptl_crystal_colour colorless
_exptl_crystal_density_diffrn 1.602
_exptl_crystal_density_method 'not measured'
_exptl_crystal_description block
_exptl_crystal_F_000 1004
_exptl_crystal_size_max 0.08
_exptl_crystal_size_mid 0.05
_exptl_crystal_size_min 0.04
_refine_diff_density_max 0.950
_refine_diff_density_min -0.623
_refine_diff_density_rms 0.076
_refine_ls_extinction_method none
_refine_ls_goodness_of_fit_ref 0.976
_refine_ls_hydrogen_treatment mixed
_refine_ls_matrix_type full
_refine_ls_number_parameters 289
_refine_ls_number_reflns 4691
_refine_ls_number_restraints 0
_refine_ls_restrained_S_all 0.976
_refine_ls_R_factor_all 0.0603
_refine_ls_R_factor_gt 0.0426
_refine_ls_shift/su_max 0.001
_refine_ls_shift/su_mean 0.000
_refine_ls_structure_factor_coef Fsqd
_refine_ls_weighting_details 'calc w=1/[\s^2^(Fo^2^)+(0.1000P)^2^+0.0000P] where P=(Fo^2^+2Fc^2^)/3'
_refine_ls_weighting_scheme calc
_refine_ls_wR_factor_gt 0.1271
_refine_ls_wR_factor_ref 0.1458
_reflns_number_gt 3550
_reflns_number_total 4691
_reflns_threshold_expression >2sigma(I)
_cod_data_source_file c3ce26864k.txt
_cod_data_source_block 7
_cod_depositor_comments
;
The following automatic conversions were performed:

'_symmetry_cell_setting' value 'Monoclinic' changed to 'monoclinic'
according to /home/saulius/struct/CIF-dictionaries/cif_core.dic
dictionary named 'cif_core.dic' version 2.4.2 from 2011-04-26.

Automatic conversion script
Id: cif_fix_values 1891 2012-01-12 08:04:46Z andrius 
;
_cod_original_sg_symbol_H-M P2(1)/n
_cod_database_code 7210703

loop_
_symmetry_equiv_pos_as_xyz
'x, y, z'
'-x+1/2, y+1/2, -z+1/2'
'-x, -y, -z'
'x-1/2, -y-1/2, z-1/2'

loop_
_atom_site_label
_atom_site_type_symbol
_atom_site_fract_x
_atom_site_fract_y
_atom_site_fract_z
_atom_site_U_iso_or_equiv
_atom_site_adp_type
_atom_site_occupancy
_atom_site_symmetry_multiplicity
_atom_site_calc_flag
_atom_site_refinement_flags
Zn1 Zn 0.80239(4) 0.86068(2) 0.823953(19) 0.03152(14) Uani 1 1 d .
O1 O 0.6348(3) 0.84519(15) 0.72794(13) 0.0419(5) Uani 1 1 d .
O2 O 0.4617(3) 0.94624(18) 0.76259(16) 0.0621(7) Uani 1 1 d .
C22 C 0.3225(4) 0.7132(2) 0.46615(17) 0.0371(7) Uani 1 1 d .
O4 O -0.0722(3) 0.91559(17) 0.56855(13) 0.0477(6) Uani 1 1 d .
O6 O 1.3033(7) 0.8653(4) 1.0293(4) 0.175(3) Uani 1 1 d .
O7 O 0.4571(4) 0.67162(17) 0.47397(14) 0.0558(7) Uani 1 1 d .
O8 O 0.5609(7) 0.9720(3) 0.9175(3) 0.149(2) Uani 1 1 d .
N1 N 0.9958(3) 0.78452(16) 0.78898(14) 0.0340(5) Uani 1 1 d .
N2 N 1.5899(3) 0.48204(16) 0.67692(14) 0.0334(5) Uani 1 1 d .
C1 C 1.1582(4) 0.7866(2) 0.82532(17) 0.0361(7) Uani 1 1 d .
H1A H 1.1878 0.8253 0.8677 0.043 Uiso 1 1 calc R
C2 C 1.2848(4) 0.7335(2) 0.80270(17) 0.0326(6) Uani 1 1 d .
H2A H 1.3963 0.7369 0.8294 0.039 Uiso 1 1 calc R
C3 C 1.2420(4) 0.67496(19) 0.73929(17) 0.0314(6) Uani 1 1 d .
C4 C 1.3696(4) 0.61395(19) 0.71485(17) 0.0321(6) Uani 1 1 d .
C5 C 1.5230(5) 0.5951(2) 0.7641(2) 0.0505(9) Uani 1 1 d .
H5A H 1.5545 0.6268 0.8110 0.061 Uiso 1 1 calc R
C6 C 1.6278(5) 0.5300(2) 0.7438(2) 0.0505(9) Uani 1 1 d .
H6A H 1.7294 0.5185 0.7777 0.061 Uiso 1 1 calc R
C7 C 1.4498(4) 0.5047(2) 0.62657(17) 0.0380(7) Uani 1 1 d .
H7A H 1.4264 0.4755 0.5780 0.046 Uiso 1 1 calc R
C8 C 1.3386(4) 0.5687(2) 0.64273(18) 0.0390(7) Uani 1 1 d .
H8A H 1.2427 0.5820 0.6056 0.047 Uiso 1 1 calc R
C9 C 1.0737(4) 0.6750(2) 0.7014(2) 0.0476(8) Uani 1 1 d .
H9A H 1.0400 0.6371 0.6588 0.057 Uiso 1 1 calc R
C10 C 0.9573(4) 0.7303(2) 0.7263(2) 0.0452(8) Uani 1 1 d .
H10A H 0.8465 0.7303 0.6985 0.054 Uiso 1 1 calc R
C11 C 0.4945(4) 0.8877(2) 0.71853(17) 0.0329(6) Uani 1 1 d .
C12 C 0.3652(4) 0.86049(17) 0.64782(16) 0.0281(6) Uani 1 1 d .
C13 C 0.4036(4) 0.79756(18) 0.59366(16) 0.0287(6) Uani 1 1 d .
H13A H 0.5107 0.7714 0.6007 0.034 Uiso 1 1 calc R
C14 C 0.2819(4) 0.77428(18) 0.52948(16) 0.0306(6) Uani 1 1 d .
C15 C 0.1191(4) 0.81153(19) 0.52038(16) 0.0337(6) Uani 1 1 d .
H15A H 0.0361 0.7945 0.4782 0.040 Uiso 1 1 calc R
C16 C 0.0823(4) 0.8737(2) 0.57436(18) 0.0355(7) Uani 1 1 d .
C17 C 0.2055(4) 0.89865(19) 0.63742(16) 0.0322(6) Uani 1 1 d .
H17A H 0.1806 0.9414 0.6730 0.039 Uiso 1 1 calc R
C18 C -0.1932(4) 0.8970(2) 0.49957(19) 0.0412(7) Uani 1 1 d .
H18A H -0.2221 0.8347 0.4982 0.049 Uiso 1 1 calc R
H18B H -0.1452 0.9108 0.4522 0.049 Uiso 1 1 calc R
C19 C -0.3502(4) 0.9512(2) 0.50108(18) 0.0348(6) Uani 1 1 d .
C20 C -0.3549(4) 1.0213(2) 0.55227(19) 0.0390(7) Uani 1 1 d .
H20A H -0.2573 1.0363 0.5877 0.047 Uiso 1 1 calc R
C21 C -0.5033(4) 1.0697(2) 0.55181(19) 0.0395(7) Uani 1 1 d .
H21A H -0.5045 1.1165 0.5871 0.047 Uiso 1 1 calc R
O5 O 0.2140(3) 0.70981(19) 0.40275(13) 0.0575(7) Uani 1 1 d .

loop_
_atom_site_aniso_label
_atom_site_aniso_U_11
_atom_site_aniso_U_22
_atom_site_aniso_U_33
_atom_site_aniso_U_23
_atom_site_aniso_U_13
_atom_site_aniso_U_12
Zn1 0.0251(2) 0.0335(2) 0.0337(2) 0.00483(13) -0.00170(14) -0.00239(13)
O1 0.0291(11) 0.0558(13) 0.0364(11) 0.0001(10) -0.0076(9) 0.0038(10)
O2 0.0486(15) 0.0750(18) 0.0583(15) -0.0349(14) -0.0046(12) 0.0036(14)
C22 0.0398(18) 0.0401(16) 0.0333(14) -0.0032(12) 0.0116(13) -0.0028(14)
O4 0.0258(11) 0.0692(16) 0.0439(12) -0.0115(11) -0.0069(10) 0.0181(11)
O6 0.126(4) 0.164(5) 0.196(6) -0.060(4) -0.093(4) 0.062(3)
O7 0.0666(18) 0.0565(14) 0.0447(13) -0.0084(11) 0.0101(13) 0.0257(14)
O8 0.165(5) 0.135(4) 0.122(4) -0.009(3) -0.051(3) 0.017(4)
N1 0.0274(13) 0.0383(13) 0.0347(12) -0.0007(10) 0.0008(10) 0.0040(10)
N2 0.0348(14) 0.0322(13) 0.0319(12) -0.0010(10) 0.0018(11) 0.0013(10)
C1 0.0318(16) 0.0425(16) 0.0325(14) -0.0095(12) 0.0006(12) 0.0024(13)
C2 0.0253(14) 0.0386(15) 0.0320(13) -0.0026(12) -0.0006(12) 0.0027(12)
C3 0.0295(15) 0.0287(14) 0.0347(14) 0.0010(11) 0.0019(12) 0.0012(11)
C4 0.0326(16) 0.0277(13) 0.0349(14) 0.0015(11) 0.0023(12) 0.0016(11)
C5 0.043(2) 0.056(2) 0.0468(19) -0.0205(16) -0.0083(15) 0.0163(16)
C6 0.0415(19) 0.058(2) 0.0465(18) -0.0182(16) -0.0107(16) 0.0163(16)
C7 0.0431(18) 0.0378(16) 0.0310(14) -0.0070(12) -0.0004(13) 0.0039(13)
C8 0.0378(17) 0.0402(16) 0.0354(15) 0.0001(13) -0.0045(13) 0.0072(13)
C9 0.0361(18) 0.0500(19) 0.0513(19) -0.0204(16) -0.0086(15) 0.0039(15)
C10 0.0281(16) 0.0513(19) 0.0516(18) -0.0139(15) -0.0071(14) 0.0025(14)
C11 0.0298(16) 0.0382(15) 0.0296(13) -0.0015(12) 0.0018(12) -0.0028(12)
C12 0.0230(14) 0.0328(14) 0.0279(13) 0.0014(10) 0.0022(11) 0.0003(11)
C13 0.0244(14) 0.0324(13) 0.0292(13) 0.0010(11) 0.0038(11) 0.0038(11)
C14 0.0302(15) 0.0332(14) 0.0289(13) -0.0006(11) 0.0060(12) 0.0009(11)
C15 0.0250(15) 0.0446(17) 0.0294(14) -0.0032(12) -0.0021(12) 0.0005(12)
C16 0.0249(15) 0.0467(17) 0.0333(14) 0.0005(12) 0.0002(12) 0.0067(12)
C17 0.0285(15) 0.0353(15) 0.0321(14) -0.0029(12) 0.0029(12) 0.0034(12)
C18 0.0296(16) 0.0524(18) 0.0384(16) -0.0025(14) -0.0037(13) 0.0075(14)
C19 0.0224(14) 0.0439(16) 0.0367(15) 0.0064(13) 0.0013(12) 0.0019(12)
C20 0.0232(14) 0.0483(18) 0.0416(16) 0.0017(14) -0.0060(13) -0.0013(13)
C21 0.0306(16) 0.0437(17) 0.0412(16) -0.0014(13) -0.0035(13) 0.0025(13)
O5 0.0381(14) 0.095(2) 0.0384(12) -0.0287(13) 0.0037(11) -0.0041(13)

loop_
_atom_type_symbol
_atom_type_description
_atom_type_scat_dispersion_real
_atom_type_scat_dispersion_imag
_atom_type_scat_source
C C 0.0033 0.0016 'International Tables Vol C Tables 4.2.6.8 and 6.1.1.4'
H H 0.0000 0.0000 'International Tables Vol C Tables 4.2.6.8 and 6.1.1.4'
O O 0.0106 0.0060 'International Tables Vol C Tables 4.2.6.8 and 6.1.1.4'
Zn Zn 0.2839 1.4301 'International Tables Vol C Tables 4.2.6.8 and 6.1.1.4'
N N 0.0061 0.0033 'International Tables Vol C Tables 4.2.6.8 and 6.1.1.4'

loop_
_geom_angle_atom_site_label_1
_geom_angle_atom_site_label_2
_geom_angle_atom_site_label_3
_geom_angle
_geom_angle_site_symmetry_1
_geom_angle_site_symmetry_3
O5 Zn1 O1 103.85(10) 4_676 .
O5 Zn1 N2 134.96(11) 4_676 2_756
O1 Zn1 N2 109.56(10) . 2_756
O5 Zn1 N1 105.21(11) 4_676 .
O1 Zn1 N1 97.43(10) . .
N2 Zn1 N1 99.56(10) 2_756 .
C11 O1 Zn1 120.6(2) . .
O7 C22 O5 122.1(3) . .
O7 C22 C14 121.7(3) . .
O5 C22 C14 116.2(3) . .
C16 O4 C18 116.5(2) . .
C1 N1 C10 117.3(3) . .
C1 N1 Zn1 123.8(2) . .
C10 N1 Zn1 118.8(2) . .
C7 N2 C6 117.0(3) . .
C7 N2 Zn1 122.5(2) . 2_746
C6 N2 Zn1 117.3(2) . 2_746
N1 C1 C2 123.1(3) . .
C1 C2 C3 119.0(3) . .
C9 C3 C2 117.0(3) . .
C9 C3 C4 121.5(3) . .
C2 C3 C4 121.4(3) . .
C8 C4 C5 116.2(3) . .
C8 C4 C3 121.6(3) . .
C5 C4 C3 122.1(3) . .
C6 C5 C4 120.2(3) . .
N2 C6 C5 122.8(3) . .
N2 C7 C8 123.5(3) . .
C7 C8 C4 119.9(3) . .
C10 C9 C3 120.5(3) . .
N1 C10 C9 122.9(3) . .
O2 C11 O1 124.2(3) . .
O2 C11 C12 120.3(3) . .
O1 C11 C12 115.5(2) . .
C17 C12 C13 119.9(3) . .
C17 C12 C11 118.8(2) . .
C13 C12 C11 121.3(3) . .
C14 C13 C12 119.7(3) . .
C13 C14 C15 120.1(3) . .
C13 C14 C22 121.5(3) . .
C15 C14 C22 118.4(3) . .
C16 C15 C14 119.7(3) . .
O4 C16 C15 123.5(3) . .
O4 C16 C17 116.2(3) . .
C15 C16 C17 120.2(3) . .
C12 C17 C16 120.4(3) . .
O4 C18 C19 109.3(3) . .
C20 C19 C21 118.7(3) . 3_476
C20 C19 C18 122.8(3) . .
C21 C19 C18 118.5(3) 3_476 .
C19 C20 C21 120.9(3) . .
C20 C21 C19 120.4(3) . 3_476
C22 O5 Zn1 109.8(2) . 4_575

loop_
_geom_bond_atom_site_label_1
_geom_bond_atom_site_label_2
_geom_bond_distance
_geom_bond_site_symmetry_2
Zn1 O5 1.936(2) 4_676
Zn1 O1 1.948(2) .
Zn1 N2 2.029(2) 2_756
Zn1 N1 2.087(2) .
O1 C11 1.276(4) .
O2 C11 1.217(4) .
C22 O7 1.231(4) .
C22 O5 1.269(4) .
C22 C14 1.497(4) .
O4 C16 1.373(3) .
O4 C18 1.420(4) .
N1 C1 1.339(4) .
N1 C10 1.343(4) .
N2 C7 1.336(4) .
N2 C6 1.343(4) .
N2 Zn1 2.029(2) 2_746
C1 C2 1.393(4) .
C2 C3 1.396(4) .
C3 C9 1.388(4) .
C3 C4 1.482(4) .
C4 C8 1.393(4) .
C4 C5 1.394(4) .
C5 C6 1.373(5) .
C7 C8 1.371(4) .
C9 C10 1.367(5) .
C11 C12 1.508(4) .
C12 C17 1.381(4) .
C12 C13 1.395(4) .
C13 C14 1.383(4) .
C14 C15 1.398(4) .
C15 C16 1.381(4) .
C16 C17 1.383(4) .
C18 C19 1.499(4) .
C19 C20 1.377(4) .
C19 C21 1.388(4) 3_476
C20 C21 1.390(4) .
C21 C19 1.388(4) 3_476
O5 Zn1 1.936(2) 4_575
